data_9014604
loop_
_publ_author_name
'G\"uven, N.'
'Burnham, C. W.'

_publ_section_title 'The Crystal Structure of 3T Muscovite'
_journal_name_full 'Carnegie Institution of Washington: Yearbook'
_journal_page_first 290
_journal_page_last 293
_journal_volume 65
_journal_year 1966
_chemical_formula_sum 'Al3 K O12 Si3'
_chemical_name_mineral Muscovite
_space_group_IT_number 151
_symmetry_space_group_name_Hall 'P 31 2 (0 0 4)'
_symmetry_space_group_name_H-M 'P 31 1 2'
_cell_angle_alpha 90
_cell_angle_beta 90
_cell_angle_gamma 120
_cell_formula_units_Z 3
_cell_length_a 5.1963
_cell_length_b 5.1963
_cell_length_c 29.970
_cell_volume 700.819
_database_code_amcsd 0018279
_exptl_crystal_density_diffrn 2.817
_cod_duplicate_entry 1100014
_cod_original_formula_sum 'K Al3 Si3 O12'
_cod_database_code 9014604

loop_
_space_group_symop_id
_space_group_symop_operation_xyz
1 x,y,z
2 -y,x-y,1/3+z
3 y-x,-x,2/3+z
4 x,x-y,-z
5 -y,-x,2/3-z
6 y-x,y,1/3-z

loop_
_atom_site_label
_atom_site_fract_x
_atom_site_fract_y
_atom_site_fract_z
_atom_site_occupancy
K1 0.13300 -0.13300 0.83330 1.00000
Al1 -0.23000 0.23000 0.33333 1.00000
Al2 0.10100 -0.10100 0.33333 1.00000
Al3 0.79400 0.20400 -0.08970 0.50000
Si1 0.79400 0.20400 -0.08970 0.50000
Si2 0.46700 0.54800 -0.08970 1.00000
O1 0.74500 0.16667 -0.03660 1.00000
O2 0.52300 0.57500 -0.03580 1.00000
O3 0.67100 0.85900 -0.11060 1.00000
O4 0.13900 0.45800 -0.10700 1.00000
O5 0.57400 0.31500 -0.11010 1.00000
O6 0.12800 -0.06700 -0.03450 1.00000

loop_
_cod_related_entry_id
_cod_related_entry_database
_cod_related_entry_code
1 AMCSD 0018279
